data_4316947
loop_
_publ_author_name
'Christian Neis'
'David Petry'
'Alexandre Demangeon'
'Bernd Morgenstern'
'Dirk Kuppert'
'Jochen Huppert'
'Stefan Stucky'
'Kaspar Hegetschweiler'

_publ_section_title
;
 Facially Coordinating Triamine Ligands with a Cyclic Backbone: Some
 Structure-Stability Correlations
;
_journal_name_full 'Inorganic Chemistry'
_journal_page_first 10092
_journal_page_last 10107
_journal_paper_doi 10.1021/ic101360d
_journal_volume 49
_journal_year 2010
_chemical_formula_sum 'C13.8 H33.2 Cl3 Fe N6.8 O12.2'
_chemical_formula_weight 651.87
_space_group_IT_number 62
_symmetry_cell_setting orthorhombic
_symmetry_space_group_name_Hall '-P 2ac 2n'
_symmetry_space_group_name_H-M 'P n m a'
_atom_sites_solution_hydrogens geom
_atom_sites_solution_primary direct
_atom_sites_solution_secondary difmap
_audit_creation_method SHELXL-97
_cell_angle_alpha 90.00
_cell_angle_beta 90.00
_cell_angle_gamma 90.00
_cell_formula_units_Z 4
_cell_length_a 16.8754(7)
_cell_length_b 8.0046(3)
_cell_length_c 18.9265(8)
_cell_measurement_reflns_used 3480
_cell_measurement_temperature 100(2)
_cell_measurement_theta_max 26.36
_cell_measurement_theta_min 2.15
_cell_volume 2556.61(18)
_computing_cell_refinement 'Bruker SMART'
_computing_data_collection 'Bruker SMART'
_computing_data_reduction 'Bruker SAINT'
_computing_molecular_graphics 'Bruker SHELXTL'
_computing_publication_material 'Bruker SHELXTL'
_computing_structure_refinement 'SHELXL-97 (Sheldrick, 1997)'
_computing_structure_solution 'SHELXS-97 (Sheldrick, 1990)'
_diffrn_ambient_temperature 100(2)
_diffrn_measured_fraction_theta_full 0.989
_diffrn_measured_fraction_theta_max 0.989
_diffrn_measurement_device_type 'Bruker X8 Apex, Nonius Kappa CCD'
_diffrn_measurement_method 'phi and omega scans'
_diffrn_radiation_monochromator graphite
_diffrn_radiation_source 'fine-focus sealed tube'
_diffrn_radiation_type MoK\a
_diffrn_radiation_wavelength 0.71073
_diffrn_reflns_av_R_equivalents 0.0208
_diffrn_reflns_av_sigmaI/netI 0.0202
_diffrn_reflns_limit_h_max 20
_diffrn_reflns_limit_h_min -11
_diffrn_reflns_limit_k_max 7
_diffrn_reflns_limit_k_min -9
_diffrn_reflns_limit_l_max 23
_diffrn_reflns_limit_l_min -18
_diffrn_reflns_number 9587
_diffrn_reflns_theta_full 25.99
_diffrn_reflns_theta_max 25.99
_diffrn_reflns_theta_min 1.62
_exptl_absorpt_coefficient_mu 0.975
_exptl_absorpt_correction_T_max 0.9088
_exptl_absorpt_correction_T_min 0.7585
_exptl_absorpt_correction_type multi-scan
_exptl_crystal_colour red
_exptl_crystal_density_diffrn 1.694
_exptl_crystal_density_method 'not measured'
_exptl_crystal_description prism
_exptl_crystal_F_000 1353
_exptl_crystal_size_max 0.30
_exptl_crystal_size_mid 0.15
_exptl_crystal_size_min 0.10
_platon_squeeze_details
;
;
_refine_diff_density_max 0.841
_refine_diff_density_min -0.645
_refine_diff_density_rms 0.082
_refine_ls_extinction_method none
_refine_ls_goodness_of_fit_ref 1.069
_refine_ls_hydrogen_treatment constr
_refine_ls_matrix_type full
_refine_ls_number_parameters 213
_refine_ls_number_reflns 2669
_refine_ls_number_restraints 36
_refine_ls_restrained_S_all 1.069
_refine_ls_R_factor_all 0.0589
_refine_ls_R_factor_gt 0.0500
_refine_ls_shift/su_max 0.000
_refine_ls_shift/su_mean 0.000
_refine_ls_structure_factor_coef Fsqd
_refine_ls_weighting_details 'calc w=1/[\s^2^(Fo^2^)+(0.0894P)^2^+3.0510P] where P=(Fo^2^+2Fc^2^)/3'
_refine_ls_weighting_scheme calc
_refine_ls_wR_factor_gt 0.1460
_refine_ls_wR_factor_ref 0.1538
_reflns_number_gt 2228
_reflns_number_total 2669
_reflns_threshold_expression >2sigma(I)
_cod_data_source_file ic101360d_si_001_6.cif
_cod_data_source_block Fe(MeLa)2(ClO4)3
_cod_depositor_comments
;
The following automatic conversions were performed:

'_symmetry_cell_setting' value 'Orthorhombic' changed to
'orthorhombic' according to the built-in table from CIF Core
dictionary named 'cif_core.dic' version 2.4.1 from
2010-06-29.

'_exptl_absorpt_correction_type' value 'Multi-scan'
changed to 'multi-scan' according to the built-in table from CIF Core
dictionary named 'cif_core.dic' version 2.4.1 from 2010-06-29.

Automatic conversion script
Id: cif_fix_values 1646 2011-03-28 12:23:43Z adriana 

The following automatic conversions were performed:

data name '_atom_site_symetry_multiplicity' was replaced with
'_atom_site_symmetry_multiplicity' as specified in the replacement
file 'data/replacement-values/replacement_tags.lst'.

Automatic conversion script
Id: cif_correct_tags 9268 2022-04-12 08:56:07Z antanas 
;
_cod_original_formula_sum 'C13.80 H33.20 Cl3 Fe N6.80 O12.20'
_cod_database_code 4316947

loop_
_symmetry_equiv_pos_as_xyz
'x, y, z'
'-x+1/2, -y, z+1/2'
'-x, y+1/2, -z'
'x+1/2, -y+1/2, -z+1/2'
'-x, -y, -z'
'x-1/2, y, -z-1/2'
'x, -y-1/2, z'
'-x-1/2, y-1/2, z-1/2'

loop_
_atom_site_label
_atom_site_type_symbol
_atom_site_fract_x
_atom_site_fract_y
_atom_site_fract_z
_atom_site_U_iso_or_equiv
_atom_site_adp_type
_atom_site_occupancy
_atom_site_symmetry_multiplicity
_atom_site_calc_flag
_atom_site_refinement_flags
_atom_site_disorder_assembly
_atom_site_disorder_group
Fe1 Fe 0.25874(3) 0.2500 0.05140(3) 0.0286(2) Uani 1 2 d S . .
C11 C 0.2124(3) 0.2500 -0.0853(3) 0.0416(11) Uani 1 2 d S . .
C12 C 0.2618(2) 0.0923(5) -0.08397(18) 0.0415(8) Uani 1 1 d . . .
H12A H 0.2269 -0.0071 -0.0847 0.050 Uiso 1 1 calc R . .
H12B H 0.2966 0.0881 -0.1261 0.050 Uiso 1 1 calc R . .
N13 N 0.31115(15) 0.0925(3) -0.01780(13) 0.0348(6) Uani 1 1 d . . .
H13 H 0.3134 -0.0146 0.0012 0.042 Uiso 1 1 calc R . .
C14 C 0.3935(2) 0.1560(5) -0.0321(2) 0.0461(9) Uani 1 1 d . . .
H14A H 0.4121 0.1142 -0.0784 0.055 Uiso 1 1 calc R . .
H14B H 0.4302 0.1142 0.0047 0.055 Uiso 1 1 calc R . .
N18 N 0.1697(2) 0.2500 -0.0167(2) 0.0384(9) Uani 1 2 d S . .
H18A H 0.1386 0.1563 -0.0118 0.046 Uiso 0.50 1 calc PR . .
H18B H 0.1386 0.3437 -0.0118 0.046 Uiso 0.50 1 calc PR . .
C19 C 0.1552(4) 0.2500 -0.1492(3) 0.0636(17) Uani 1 2 d S . .
H19A H 0.1239 0.1469 -0.1490 0.095 Uiso 0.50 1 calc PR . .
H19B H 0.1859 0.2566 -0.1931 0.095 Uiso 0.50 1 calc PR . .
H19C H 0.1197 0.3465 -0.1460 0.095 Uiso 0.50 1 calc PR . .
C21 C 0.3041(3) 0.2500 0.1896(2) 0.0425(11) Uani 1 2 d S . .
C22 C 0.2536(2) 0.0935(5) 0.18680(19) 0.0453(8) Uani 1 1 d . . .
H22A H 0.2880 -0.0066 0.1885 0.054 Uiso 1 1 calc R . .
H22B H 0.2177 0.0903 0.2281 0.054 Uiso 1 1 calc R . .
N23 N 0.20619(16) 0.0926(4) 0.12040(14) 0.0390(6) Uani 1 1 d . . .
H23 H 0.2047 -0.0148 0.1016 0.047 Uiso 1 1 calc R . .
C24 C 0.1226(2) 0.1562(6) 0.1322(2) 0.0549(10) Uani 1 1 d . . .
H24A H 0.0874 0.1145 0.0942 0.066 Uiso 1 1 calc R . .
H24B H 0.1022 0.1145 0.1779 0.066 Uiso 1 1 calc R . .
N28 N 0.3468(2) 0.2500 0.1202(2) 0.0378(9) Uani 1 2 d S . .
H28A H 0.3779 0.1563 0.1153 0.045 Uiso 0.50 1 calc PR . .
H28B H 0.3779 0.3437 0.1153 0.045 Uiso 0.50 1 calc PR . .
C29 C 0.3598(4) 0.2500 0.2532(3) 0.0664(17) Uani 1 2 d S . .
H29A H 0.3913 0.3528 0.2531 0.100 Uiso 0.50 1 calc PR . .
H29B H 0.3952 0.1531 0.2504 0.100 Uiso 0.50 1 calc PR . .
H29C H 0.3286 0.2441 0.2968 0.100 Uiso 0.50 2 calc SPR . .
Cl1 Cl 0.38138(8) -0.2500 0.10744(7) 0.0435(3) Uani 1 2 d SD . .
O1 O 0.4236(2) -0.1039(4) 0.0895(2) 0.0900(12) Uani 1 1 d D . .
O2 O 0.3079(2) -0.2500 0.0757(2) 0.0593(10) Uani 1 2 d SD . .
O3 O 0.3694(3) -0.2500 0.1825(2) 0.0918(17) Uani 1 2 d SD . .
Cl2B Cl 0.0803(8) -0.2500 -0.0036(9) 0.0443(7) Uani 0.20 2 d SPD . 1
O6B O 0.0769(10) -0.1087(15) -0.0479(9) 0.0879(19) Uani 0.20 1 d PD . 1
O5B O 0.0211(11) -0.2500 0.0459(13) 0.132(5) Uani 0.20 2 d SPD . 1
O7B O 0.1547(9) -0.2500 0.0328(12) 0.089(3) Uani 0.20 2 d SPD . 1
Cl2A Cl 0.0838(4) -0.2500 -0.0107(4) 0.0443(7) Uani 0.60 2 d SPD . 2
O6A O 0.1273(3) -0.1083(7) 0.0110(4) 0.0879(19) Uani 0.60 1 d PD . 2
O5A O 0.0713(6) -0.2500 -0.0821(4) 0.132(5) Uani 0.60 2 d SPD . 2
O7A O 0.0080(4) -0.2500 0.0231(6) 0.089(3) Uani 0.60 2 d SPD . 2
Cl2C Cl 0.0829(9) -0.2500 0.0034(9) 0.0443(7) Uani 0.20 2 d SPD . 3
O6C O 0.1060(11) -0.1023(14) -0.0321(10) 0.0879(19) Uani 0.20 1 d PD . 3
O5C O 0.0027(9) -0.2500 0.0156(16) 0.132(5) Uani 0.20 2 d SPD . 3
O7C O 0.1221(11) -0.2500 0.0707(10) 0.089(3) Uani 0.20 2 d SPD . 3
Cl3 Cl 0.58509(7) 0.2500 0.14727(7) 0.0436(3) Uani 1 2 d S . .
O9A O 0.5948(11) 0.102(2) 0.1878(6) 0.083(4) Uani 0.50 1 d P A 1
O10A O 0.6592(10) 0.2500 0.1303(18) 0.195(14) Uani 0.50 2 d SP A 1
O9B O 0.5642(14) 0.110(2) 0.1846(11) 0.151(9) Uani 0.50 1 d P A 2
O10B O 0.6434(11) 0.2500 0.0916(7) 0.096(7) Uani 0.50 2 d SP A 2
O11 O 0.5222(5) 0.2500 0.1026(5) 0.149(3) Uani 1 2 d S A .

loop_
_atom_site_aniso_label
_atom_site_aniso_U_11
_atom_site_aniso_U_22
_atom_site_aniso_U_33
_atom_site_aniso_U_23
_atom_site_aniso_U_13
_atom_site_aniso_U_12
Fe1 0.0288(4) 0.0267(4) 0.0302(4) 0.000 0.0050(2) 0.000
C11 0.043(3) 0.045(3) 0.037(2) 0.000 -0.002(2) 0.000
C12 0.0488(19) 0.0401(19) 0.0355(17) -0.0092(15) -0.0001(14) 0.0000(16)
N13 0.0384(14) 0.0319(14) 0.0340(14) -0.0007(11) 0.0049(11) 0.0031(11)
C14 0.0343(17) 0.055(2) 0.049(2) -0.0045(18) 0.0098(14) 0.0051(16)
N18 0.034(2) 0.038(2) 0.043(2) 0.000 0.0015(17) 0.000
C19 0.065(4) 0.076(4) 0.050(3) 0.000 -0.020(3) 0.000
C21 0.055(3) 0.043(3) 0.030(2) 0.000 0.004(2) 0.000
C22 0.060(2) 0.0368(19) 0.0394(18) 0.0050(15) 0.0109(15) 0.0020(16)
N23 0.0458(15) 0.0335(15) 0.0377(14) 0.0023(12) 0.0115(12) -0.0040(13)
C24 0.043(2) 0.063(2) 0.059(2) 0.005(2) 0.0180(17) -0.0048(19)
N28 0.036(2) 0.041(2) 0.037(2) 0.000 0.0027(16) 0.000
C29 0.080(4) 0.076(4) 0.043(3) 0.000 -0.016(3) 0.000
Cl1 0.0505(7) 0.0329(6) 0.0471(7) 0.000 0.0026(5) 0.000
O1 0.079(2) 0.058(2) 0.133(3) 0.020(2) -0.001(2) -0.0169(18)
O2 0.065(3) 0.052(2) 0.061(3) 0.000 -0.004(2) 0.000
O3 0.107(4) 0.113(4) 0.056(3) 0.000 -0.001(3) 0.000
Cl2B 0.0349(7) 0.0360(7) 0.062(2) 0.000 -0.0002(11) 0.000
O6B 0.080(4) 0.050(3) 0.134(6) 0.005(3) -0.035(3) -0.025(3)
O5B 0.117(8) 0.215(15) 0.063(6) 0.000 -0.018(6) 0.000
O7B 0.026(3) 0.105(7) 0.136(9) 0.000 0.012(4) 0.000
Cl2A 0.0349(7) 0.0360(7) 0.062(2) 0.000 -0.0002(11) 0.000
O6A 0.080(4) 0.050(3) 0.134(6) 0.005(3) -0.035(3) -0.025(3)
O5A 0.117(8) 0.215(15) 0.063(6) 0.000 -0.018(6) 0.000
O7A 0.026(3) 0.105(7) 0.136(9) 0.000 0.012(4) 0.000
Cl2C 0.0349(7) 0.0360(7) 0.062(2) 0.000 -0.0002(11) 0.000
O6C 0.080(4) 0.050(3) 0.134(6) 0.005(3) -0.035(3) -0.025(3)
O5C 0.117(8) 0.215(15) 0.063(6) 0.000 -0.018(6) 0.000
O7C 0.026(3) 0.105(7) 0.136(9) 0.000 0.012(4) 0.000
Cl3 0.0476(7) 0.0363(6) 0.0468(7) 0.000 -0.0124(5) 0.000
O9A 0.147(10) 0.061(6) 0.042(4) 0.014(4) -0.013(5) 0.045(6)
O10A 0.037(6) 0.104(13) 0.45(4) 0.000 0.022(16) 0.000
O9B 0.25(2) 0.052(8) 0.152(13) 0.030(8) 0.057(13) -0.023(11)
O10B 0.160(17) 0.045(6) 0.082(7) 0.000 0.083(10) 0.000
O11 0.117(5) 0.169(8) 0.162(7) 0.000 -0.089(5) 0.000

loop_
_atom_type_symbol
_atom_type_description
_atom_type_scat_dispersion_real
_atom_type_scat_dispersion_imag
_atom_type_scat_source
C C 0.0033 0.0016 'International Tables Vol C Tables 4.2.6.8 and 6.1.1.4'
H H 0.0000 0.0000 'International Tables Vol C Tables 4.2.6.8 and 6.1.1.4'
N N 0.0061 0.0033 'International Tables Vol C Tables 4.2.6.8 and 6.1.1.4'
O O 0.0106 0.0060 'International Tables Vol C Tables 4.2.6.8 and 6.1.1.4'
Cl Cl 0.1484 0.1585 'International Tables Vol C Tables 4.2.6.8 and 6.1.1.4'
Fe Fe 0.3463 0.8444 'International Tables Vol C Tables 4.2.6.8 and 6.1.1.4'

loop_
_geom_angle_atom_site_label_1
_geom_angle_atom_site_label_2
_geom_angle_atom_site_label_3
_geom_angle
_geom_angle_site_symmetry_1
_geom_angle_site_symmetry_3
_geom_angle_publ_flag
N28 Fe1 N18 179.39(16) . . ?
N28 Fe1 N23 84.50(12) . . ?
N18 Fe1 N23 95.03(12) . . ?
N28 Fe1 N23 84.50(12) . 7_565 ?
N18 Fe1 N23 95.03(12) . 7_565 ?
N23 Fe1 N23 77.20(16) . 7_565 ?
N28 Fe1 N13 95.61(11) . 7_565 ?
N18 Fe1 N13 84.86(11) . 7_565 ?
N23 Fe1 N13 179.89(12) . 7_565 ?
N23 Fe1 N13 102.82(11) 7_565 7_565 ?
N28 Fe1 N13 95.61(11) . . ?
N18 Fe1 N13 84.86(11) . . ?
N23 Fe1 N13 102.82(11) . . ?
N23 Fe1 N13 179.89(12) 7_565 . ?
N13 Fe1 N13 77.16(15) 7_565 . ?
N18 C11 C12 104.7(3) . 7_565 ?
N18 C11 C12 104.7(3) . . ?
C12 C11 C12 113.1(4) 7_565 . ?
N18 C11 C19 112.3(4) . . ?
C12 C11 C19 110.9(3) 7_565 . ?
C12 C11 C19 110.9(3) . . ?
N13 C12 C11 108.5(3) . . ?
C12 N13 C14 111.3(3) . . ?
C12 N13 Fe1 107.34(19) . . ?
C14 N13 Fe1 108.1(2) . . ?
N13 C14 C14 109.73(18) . 7_565 ?
C11 N18 Fe1 101.6(3) . . ?
N28 C21 C22 103.9(3) . . ?
N28 C21 C22 103.9(3) . 7_565 ?
C22 C21 C22 111.4(4) . 7_565 ?
N28 C21 C29 113.3(5) . . ?
C22 C21 C29 111.9(3) . . ?
C22 C21 C29 111.9(3) 7_565 . ?
N23 C22 C21 109.6(3) . . ?
C22 N23 C24 112.0(3) . . ?
C22 N23 Fe1 107.9(2) . . ?
C24 N23 Fe1 107.1(2) . . ?
C24 C24 N23 109.6(2) 7_565 . ?
C21 N28 Fe1 102.5(3) . . ?
O2 Cl1 O1 110.45(19) . . ?
O2 Cl1 O1 110.45(19) . 7 ?
O1 Cl1 O1 112.0(3) . 7 ?
O2 Cl1 O3 107.8(3) . . ?
O1 Cl1 O3 108.0(2) . . ?
O1 Cl1 O3 108.0(2) 7 . ?
O5B Cl2B O6B 112.1(7) . 7 ?
O5B Cl2B O6B 112.1(7) . . ?
O6B Cl2B O6B 106.8(15) 7 . ?
O5B Cl2B O7B 108.1(8) . . ?
O6B Cl2B O7B 108.8(6) 7 . ?
O6B Cl2B O7B 108.8(6) . . ?
O5A Cl2A O6A 111.5(4) . . ?
O5A Cl2A O6A 111.5(4) . 7 ?
O6A Cl2A O6A 106.9(7) . 7 ?
O5A Cl2A O7A 107.7(6) . . ?
O6A Cl2A O7A 109.6(4) . . ?
O6A Cl2A O7A 109.6(4) 7 . ?
O5C Cl2C O6C 110.6(7) . 7 ?
O5C Cl2C O6C 110.6(7) . . ?
O6C Cl2C O6C 113.3(15) 7 . ?
O5C Cl2C O7C 107.8(8) . . ?
O6C Cl2C O7C 107.2(6) 7 . ?
O6C Cl2C O7C 107.2(6) . . ?
O10A Cl3 O11 127.0(16) . . ?
O10A Cl3 O9B 112.1(11) . . ?
O11 Cl3 O9B 96.9(10) . . ?
O10A Cl3 O9B 112.1(11) . 7_565 ?
O11 Cl3 O9B 96.9(10) . 7_565 ?
O9B Cl3 O9B 109.7(18) . 7_565 ?
O10A Cl3 O9A 91.3(11) . 7_565 ?
O11 Cl3 O9A 115.3(7) . 7_565 ?
O9B Cl3 O9A 115.6(6) . 7_565 ?
O9B Cl3 O9A 21.6(15) 7_565 7_565 ?
O10A Cl3 O9A 91.3(11) . . ?
O11 Cl3 O9A 115.3(7) . . ?
O9B Cl3 O9A 21.6(15) . . ?
O9B Cl3 O9A 115.6(6) 7_565 . ?
O9A Cl3 O9A 112.8(11) 7_565 . ?
O10A Cl3 O10B 32.6(16) . . ?
O11 Cl3 O10B 94.5(9) . . ?
O9B Cl3 O10B 123.5(9) . . ?
O9B Cl3 O10B 123.5(9) 7_565 . ?
O9A Cl3 O10B 108.4(8) 7_565 . ?
O9A Cl3 O10B 108.4(8) . . ?

loop_
_geom_bond_atom_site_label_1
_geom_bond_atom_site_label_2
_geom_bond_distance
_geom_bond_site_symmetry_2
_geom_bond_publ_flag
Fe1 N28 1.976(4) . ?
Fe1 N18 1.981(4) . ?
Fe1 N23 2.020(3) . ?
Fe1 N23 2.020(3) 7_565 ?
Fe1 N13 2.021(3) 7_565 ?
Fe1 N13 2.021(3) . ?
C11 N18 1.485(6) . ?
C11 C12 1.513(4) 7_565 ?
C11 C12 1.513(4) . ?
C11 C19 1.547(7) . ?
C12 N13 1.504(4) . ?
N13 C14 1.504(4) . ?
C14 C14 1.506(8) 7_565 ?
C21 N28 1.498(6) . ?
C21 C22 1.516(5) . ?
C21 C22 1.516(5) 7_565 ?
C21 C29 1.527(8) . ?
C22 N23 1.490(5) . ?
N23 C24 1.516(5) . ?
C24 C24 1.501(9) 7_565 ?
Cl1 O2 1.377(4) . ?
Cl1 O1 1.411(3) . ?
Cl1 O1 1.411(3) 7 ?
Cl1 O3 1.436(5) . ?
Cl2B O5B 1.370(6) . ?
Cl2B O6B 1.408(5) 7 ?
Cl2B O6B 1.408(5) . ?
Cl2B O7B 1.433(7) . ?
Cl2A O5A 1.369(6) . ?
Cl2A O6A 1.412(4) . ?
Cl2A O6A 1.412(4) 7 ?
Cl2A O7A 1.429(6) . ?
Cl2C O5C 1.372(6) . ?
Cl2C O6C 1.415(5) 7 ?
Cl2C O6C 1.415(5) . ?
Cl2C O7C 1.435(6) . ?
Cl3 O10A 1.291(16) . ?
Cl3 O11 1.358(6) . ?
Cl3 O9B 1.373(17) . ?
Cl3 O9B 1.373(17) 7_565 ?
Cl3 O9A 1.418(13) 7_565 ?
Cl3 O9A 1.418(13) . ?
Cl3 O10B 1.442(11) . ?

loop_
_platon_squeeze_void_nr
_platon_squeeze_void_average_x
_platon_squeeze_void_average_y
_platon_squeeze_void_average_z
_platon_squeeze_void_volume
_platon_squeeze_void_count_electrons
1 -0.075 0.250 0.762 57.9 19.6
2 0.425 0.250 0.738 57.9 19.9
3 0.075 0.750 0.238 57.8 20.1
4 0.575 0.750 0.262 57.8 19.7
